data_4514927
loop_
_publ_author_name
'Jones, Christopher G.'
'Asay, Matthew'
'Kim, Lee Joon'
'Kleinsasser, Jack F.'
'Saha, Ambarneil'
'Fulton, Tyler J.'
'Berkley, Kevin R.'
'Cascio, Duilio'
'Malyutin, Andrey G.'
'Conley, Matthew P.'
'Stoltz, Brian M.'
'Lavallo, Vincent'
'Rodr\'iguez, Jos\'e A'
'Nelson, Hosea M.'

_publ_section_title
;
 Characterization of Reactive Organometallic Species via MicroED.
;
_journal_issue 9
_journal_name_full 'ACS central science'
_journal_page_first 1507
_journal_page_last 1513
_journal_paper_doi 10.1021/acscentsci.9b00403
_journal_volume 5
_journal_year 2019
_chemical_formula_sum 'C136 H112 Cl8 Fe4 Ni4 P8'
_chemical_formula_weight 2736.92
_chemical_name_systematic '[1,1?-Bis(diphenylphosphino)ferrocene]dichloronickel(II)'
_space_group_crystal_system orthorhombic
_space_group_IT_number 33
_space_group_name_Hall 'P 2c -2n'
_space_group_name_H-M_alt 'P n a 21'
_symmetry_space_group_name_Hall 'P 2c -2n'
_symmetry_space_group_name_H-M 'P n a 21'
_atom_sites_solution_hydrogens geom
_atom_sites_solution_primary direct
_atom_sites_solution_secondary difmap
_audit_creation_method SHELXL-2018/3
_cell_angle_alpha 90.00(3)
_cell_angle_beta 90.00(3)
_cell_angle_gamma 90.00(3)
_cell_formula_units_Z 1
_cell_length_a 19.760(4)
_cell_length_b 10.100(2)
_cell_length_c 14.580(3)
_cell_measurement_reflns_used 2598
_cell_measurement_temperature 293(2)
_cell_measurement_theta_max 0.564
_cell_measurement_theta_min 0.074
_cell_volume 2909.8(10)
_computing_cell_refinement 'XSCALE XDS'
_computing_data_collection TVIPS
_computing_data_reduction XDSCONV
_computing_molecular_graphics ShelxLe
_computing_structure_refinement 'SHELXL-2018/3 (Sheldrick, 2018)'
_computing_structure_solution 'SHELXT 2018/2 (Sheldrick, 2018)'
_diffrn_ambient_temperature 293(2)
_diffrn_detector_area_resol_mean 32
_diffrn_measured_fraction_theta_full 0.863
_diffrn_measured_fraction_theta_max 0.863
_diffrn_measurement_device_type 'Technai F-30'
_diffrn_measurement_method 'continuous rotation'
_diffrn_radiation_type '300 KeV electrons'
_diffrn_radiation_wavelength 0.01969
_diffrn_reflns_av_R_equivalents 0.1933
_diffrn_reflns_av_unetI/netI 0.1388
_diffrn_reflns_Laue_measured_fraction_full 0.863
_diffrn_reflns_Laue_measured_fraction_max 0.863
_diffrn_reflns_limit_h_max 17
_diffrn_reflns_limit_h_min -17
_diffrn_reflns_limit_k_max 10
_diffrn_reflns_limit_k_min -10
_diffrn_reflns_limit_l_max 14
_diffrn_reflns_limit_l_min -14
_diffrn_reflns_number 18929
_diffrn_reflns_point_group_measured_fraction_full 0.855
_diffrn_reflns_point_group_measured_fraction_max 0.855
_diffrn_reflns_theta_full 0.564
_diffrn_reflns_theta_max 0.564
_diffrn_reflns_theta_min 0.074
_diffrn_source 'electron microscope FEG'
_exptl_absorpt_coefficient_mu 0.000
_exptl_absorpt_correction_T_max 0.0
_exptl_absorpt_correction_T_min 0.0
_exptl_absorpt_correction_type none
_exptl_crystal_colour orange
_exptl_crystal_density_diffrn 1.562
_exptl_crystal_description 'nano crystals'
_exptl_crystal_F_000 538
_exptl_crystal_size_max 0.001
_exptl_crystal_size_mid 0.0007
_exptl_crystal_size_min 0.0005
_refine_diff_density_max 0.144
_refine_diff_density_min -0.161
_refine_diff_density_rms 0.042
_refine_ls_abs_structure_details
;
 All f" are zero, so absolute structure could not be determined
;
_refine_ls_extinction_coef 2154(25)
_refine_ls_extinction_expression Fc^*^=kFc[1+0.001xFc^2^\l^3^/sin(2\q)]^-1/4^
_refine_ls_extinction_method 'SHELXL-2018/3 (Sheldrick 2018)'
_refine_ls_goodness_of_fit_ref 1.583
_refine_ls_hydrogen_treatment constr
_refine_ls_matrix_type full
_refine_ls_number_parameters 362
_refine_ls_number_reflns 2598
_refine_ls_number_restraints 479
_refine_ls_restrained_S_all 1.468
_refine_ls_R_factor_all 0.1239
_refine_ls_R_factor_gt 0.1125
_refine_ls_shift/su_max 0.007
_refine_ls_shift/su_mean 0.000
_refine_ls_structure_factor_coef Fsqd
_refine_ls_weighting_details 'w=1/[\s^2^(Fo^2^)+(0.1000P)^2^] where P=(Fo^2^+2Fc^2^)/3'
_refine_ls_weighting_scheme calc
_refine_ls_wR_factor_gt 0.2599
_refine_ls_wR_factor_ref 0.2740
_reflns_Friedel_coverage 0.884
_reflns_Friedel_fraction_full 0.845
_reflns_Friedel_fraction_max 0.845
_reflns_number_gt 2361
_reflns_number_total 2598
_reflns_threshold_expression 'I > 2\s(I)'
_cod_data_source_file oc9b00403_si_006.cif
_cod_data_source_block scaled_a
_cod_depositor_comments
;
The following automatic conversions were performed:

'_atom_sites_solution_primary' value 'Direct' changed to 'direct'
according to
/home/data/users/saulius/crontab/automatic-downloads/current/ACS/lib/dictionaries/cif_core.dic
dictionary named 'cif_core.dic' version 2.4.2 from 2011-04-26.

'_atom_sites_solution_secondary' value 'Difmap' changed to 'difmap'
according to
/home/data/users/saulius/crontab/automatic-downloads/current/ACS/lib/dictionaries/cif_core.dic
dictionary named 'cif_core.dic' version 2.4.2 from 2011-04-26.

Automatic conversion script
Id: cif_fix_values 4973 2017-02-22 13:04:09Z antanas 
;
_cod_database_code 4514927
_shelx_shelxl_version_number 2018/3
_shelx_space_group_comment
;
The symmetry employed for this shelxl refinement is uniquely defined
by the following loop, which should always be used as a source of
symmetry information in preference to the above space-group names.
They are only intended as comments.
;

loop_
_space_group_symop_operation_xyz
'x, y, z'
'-x, -y, z+1/2'
'x+1/2, -y+1/2, z'
'-x+1/2, y+1/2, z+1/2'

loop_
_atom_site_label
_atom_site_type_symbol
_atom_site_fract_x
_atom_site_fract_y
_atom_site_fract_z
_atom_site_U_iso_or_equiv
_atom_site_adp_type
_atom_site_occupancy
_atom_site_site_symmetry_order
_atom_site_calc_flag
_atom_site_refinement_flags_posn
_atom_site_refinement_flags_adp
Ni1 Ni 0.3957(4) 0.3181(5) 0.4123(4) 0.067(2) Uani 1 1 d . .
Fe1 Fe 0.3618(4) 0.4564(6) 0.6696(4) 0.061(2) Uani 1 1 d . .
Cl1 Cl 0.3590(8) 0.2235(9) 0.2880(6) 0.095(4) Uani 1 1 d . .
P1 P 0.3777(7) 0.1786(7) 0.5326(6) 0.059(3) Uani 1 1 d . .
Cl2 Cl 0.4979(8) 0.3981(9) 0.4396(9) 0.103(4) Uani 1 1 d . .
P2 P 0.3240(7) 0.4939(8) 0.4458(6) 0.065(3) Uani 1 1 d . .
C1 C 0.3797(10) 0.2644(15) 0.6392(12) 0.065(5) Uani 1 1 d D .
C2 C 0.4387(13) 0.3199(16) 0.6778(11) 0.076(5) Uani 1 1 d D .
H2 H 0.480828 0.325955 0.649670 0.091 Uiso 1 1 calc R U
C3 C 0.4226(16) 0.3635(17) 0.7651(12) 0.090(6) Uani 1 1 d D .
H3 H 0.452456 0.401690 0.806757 0.108 Uiso 1 1 calc R U
C4 C 0.3522(15) 0.3398(18) 0.7803(12) 0.088(7) Uani 1 1 d D .
H4 H 0.327125 0.364770 0.831401 0.106 Uiso 1 1 calc R U
C5 C 0.3289(12) 0.2730(16) 0.7046(10) 0.069(5) Uani 1 1 d D .
H5 H 0.285541 0.238560 0.698216 0.083 Uiso 1 1 calc R U
C6 C 0.3342(11) 0.5660(16) 0.5550(12) 0.067(5) Uani 1 1 d D .
C7 C 0.3947(13) 0.6068(15) 0.5888(11) 0.074(5) Uani 1 1 d D .
H7 H 0.434874 0.607651 0.555524 0.088 Uiso 1 1 calc R U
C8 C 0.3887(16) 0.6471(16) 0.6798(12) 0.083(6) Uani 1 1 d D .
H8 H 0.423365 0.675714 0.718216 0.100 Uiso 1 1 calc R U
C9 C 0.3257(16) 0.6369(17) 0.6999(14) 0.089(7) Uani 1 1 d D .
H9 H 0.306370 0.661592 0.755534 0.107 Uiso 1 1 calc R U
C10 C 0.2904(14) 0.5828(17) 0.6256(12) 0.082(5) Uani 1 1 d D .
H10 H 0.244598 0.561887 0.624714 0.099 Uiso 1 1 calc R U
C11 C 0.4399(15) 0.0513(17) 0.5377(11) 0.085(7) Uani 1 1 d D .
C12 C 0.4508(16) -0.0263(17) 0.4633(15) 0.117(11) Uani 1 1 d D .
H12 H 0.427581 -0.007498 0.409336 0.140 Uiso 1 1 calc R U
C13 C 0.4940(16) -0.130(2) 0.464(3) 0.129(10) Uani 1 1 d D .
H13 H 0.500866 -0.179268 0.411405 0.154 Uiso 1 1 calc R U
C14 C 0.526(2) -0.161(2) 0.539(2) 0.140(13) Uani 1 1 d D .
H14 H 0.553838 -0.235628 0.540991 0.168 Uiso 1 1 calc R U
C15 C 0.5188(19) -0.088(3) 0.612(3) 0.136(12) Uani 1 1 d D .
H15 H 0.543974 -0.107098 0.664063 0.163 Uiso 1 1 calc R U
C16 C 0.4746(15) 0.0183(18) 0.6133(17) 0.098(9) Uani 1 1 d D .
H16 H 0.468869 0.066919 0.666926 0.117 Uiso 1 1 calc R U
C17 C 0.2997(12) 0.0840(14) 0.5329(11) 0.067(5) Uani 1 1 d D .
C18 C 0.2907(13) -0.0126(15) 0.5985(11) 0.075(6) Uani 1 1 d D .
H18 H 0.325404 -0.029627 0.639955 0.090 Uiso 1 1 calc R U
C19 C 0.2318(15) -0.0844(18) 0.6043(15) 0.096(7) Uani 1 1 d D .
H19 H 0.225875 -0.153233 0.645881 0.116 Uiso 1 1 calc R U
C20 C 0.1816(17) -0.0453(18) 0.5426(15) 0.097(7) Uani 1 1 d D .
H20 H 0.139043 -0.083631 0.548728 0.116 Uiso 1 1 calc R U
C21 C 0.1903(14) 0.0460(18) 0.4730(14) 0.083(6) Uani 1 1 d D .
H21 H 0.157259 0.058819 0.428481 0.100 Uiso 1 1 calc R U
C22 C 0.2485(13) 0.1161(16) 0.4721(12) 0.069(5) Uani 1 1 d D .
H22 H 0.254141 0.185470 0.430861 0.083 Uiso 1 1 calc R U
C23 C 0.2400(13) 0.4590(12) 0.4325(9) 0.063(4) Uani 1 1 d D .
C24 C 0.1995(14) 0.3953(15) 0.4989(12) 0.079(6) Uani 1 1 d D .
H24 H 0.218112 0.375017 0.555743 0.095 Uiso 1 1 calc R U
C25 C 0.1337(15) 0.3629(18) 0.4818(13) 0.082(6) Uani 1 1 d D .
H25 H 0.107191 0.324899 0.527502 0.098 Uiso 1 1 calc R U
C26 C 0.1086(17) 0.3853(19) 0.4018(11) 0.091(7) Uani 1 1 d D .
H26 H 0.066189 0.350809 0.387916 0.109 Uiso 1 1 calc R U
C27 C 0.1392(16) 0.452(3) 0.3409(15) 0.109(9) Uani 1 1 d D .
H27 H 0.115995 0.477313 0.288216 0.131 Uiso 1 1 calc R U
C28 C 0.2057(13) 0.4889(15) 0.3509(12) 0.074(6) Uani 1 1 d D .
H28 H 0.227839 0.533397 0.303828 0.089 Uiso 1 1 calc R U
C29 C 0.3392(10) 0.6306(13) 0.3671(10) 0.054(5) Uani 1 1 d D .
C30 C 0.3690(12) 0.6034(16) 0.2841(11) 0.081(8) Uani 1 1 d D .
H30 H 0.382861 0.517828 0.269839 0.097 Uiso 1 1 calc R U
C31 C 0.3776(14) 0.7032(14) 0.2234(13) 0.100(10) Uani 1 1 d D .
H31 H 0.397724 0.686509 0.166839 0.119 Uiso 1 1 calc R U
C32 C 0.3573(16) 0.8271(15) 0.2446(12) 0.098(10) Uani 1 1 d D .
H32 H 0.363633 0.893925 0.201530 0.117 Uiso 1 1 calc R U
C33 C 0.3283(16) 0.8581(15) 0.3247(12) 0.095(10) Uani 1 1 d D .
H33 H 0.315444 0.944437 0.338367 0.114 Uiso 1 1 calc R U
C34 C 0.3184(14) 0.7570(14) 0.3856(12) 0.079(8) Uani 1 1 d D .
H34 H 0.296985 0.774567 0.441107 0.095 Uiso 1 1 calc R U

loop_
_atom_site_aniso_label
_atom_site_aniso_U_11
_atom_site_aniso_U_22
_atom_site_aniso_U_33
_atom_site_aniso_U_23
_atom_site_aniso_U_13
_atom_site_aniso_U_12
Ni1 0.093(7) 0.052(3) 0.056(3) 0.005(2) 0.017(3) 0.004(3)
Fe1 0.080(7) 0.052(3) 0.050(3) 0.000(2) -0.004(3) -0.008(3)
Cl1 0.160(15) 0.065(5) 0.059(5) 0.003(4) 0.015(6) 0.016(6)
P1 0.087(10) 0.036(4) 0.053(5) 0.002(4) 0.003(5) 0.004(4)
Cl2 0.110(12) 0.060(5) 0.138(9) 0.016(5) 0.029(8) -0.001(5)
P2 0.098(9) 0.049(4) 0.047(4) 0.010(4) 0.004(5) -0.004(5)
C1 0.097(16) 0.050(7) 0.049(8) -0.002(6) -0.004(7) 0.003(8)
C2 0.101(14) 0.067(10) 0.059(8) 0.009(7) -0.015(9) -0.001(8)
C3 0.145(19) 0.059(10) 0.067(9) -0.005(7) -0.028(10) -0.003(11)
C4 0.15(2) 0.073(10) 0.039(8) -0.007(7) -0.002(9) -0.001(12)
C5 0.105(16) 0.056(8) 0.046(8) -0.006(6) -0.002(8) -0.003(9)
C6 0.093(16) 0.051(9) 0.056(7) 0.003(6) 0.002(7) 0.005(9)
C7 0.117(16) 0.045(9) 0.058(8) -0.004(6) -0.008(8) -0.014(9)
C8 0.14(2) 0.048(8) 0.065(9) -0.013(7) -0.001(10) -0.018(11)
C9 0.15(2) 0.046(9) 0.076(11) -0.020(8) 0.019(11) -0.006(11)
C10 0.111(15) 0.075(11) 0.062(9) 0.003(8) 0.004(9) 0.017(10)
C11 0.111(19) 0.061(9) 0.082(10) -0.017(8) -0.026(12) 0.021(10)
C12 0.20(3) 0.060(11) 0.093(12) -0.008(9) 0.037(14) 0.036(14)
C13 0.10(3) 0.081(15) 0.21(2) 0.001(16) 0.03(2) 0.009(13)
C14 0.14(4) 0.058(14) 0.22(3) 0.039(15) 0.04(2) 0.036(16)
C15 0.11(3) 0.102(18) 0.20(2) 0.036(16) -0.01(2) 0.039(18)
C16 0.13(3) 0.054(10) 0.112(13) 0.018(10) -0.037(13) 0.018(11)
C17 0.085(14) 0.042(8) 0.076(11) 0.006(6) -0.011(9) -0.003(8)
C18 0.109(19) 0.052(9) 0.064(10) 0.004(7) -0.005(10) -0.001(9)
C19 0.11(2) 0.054(10) 0.122(17) 0.036(11) 0.017(13) -0.005(11)
C20 0.11(2) 0.062(11) 0.119(16) 0.000(9) -0.007(13) -0.025(12)
C21 0.075(18) 0.066(11) 0.108(15) 0.002(9) -0.009(12) 0.010(9)
C22 0.091(16) 0.046(9) 0.072(10) 0.004(7) -0.015(10) -0.003(8)
C23 0.096(11) 0.034(7) 0.060(9) 0.015(7) -0.001(7) -0.003(7)
C24 0.121(17) 0.061(10) 0.057(9) 0.011(8) 0.017(10) -0.009(12)
C25 0.104(18) 0.086(13) 0.055(9) 0.000(9) 0.038(10) -0.004(13)
C26 0.13(2) 0.087(12) 0.059(10) -0.001(9) 0.022(10) -0.027(13)
C27 0.12(2) 0.14(2) 0.066(12) 0.031(12) -0.013(12) -0.051(18)
C28 0.110(16) 0.045(8) 0.068(10) 0.029(8) -0.014(10) -0.018(10)
C29 0.071(18) 0.045(7) 0.046(7) 0.013(6) 0.003(8) -0.005(7)
C30 0.15(3) 0.046(8) 0.051(9) 0.011(7) 0.030(11) 0.006(10)
C31 0.18(3) 0.025(7) 0.092(14) 0.022(8) 0.048(14) -0.003(10)
C32 0.20(3) 0.038(7) 0.057(10) 0.013(7) 0.019(12) 0.002(11)
C33 0.19(3) 0.034(8) 0.067(10) 0.002(7) 0.026(12) -0.001(10)
C34 0.13(3) 0.044(7) 0.065(11) 0.004(6) 0.021(11) -0.002(9)

loop_
_atom_type_symbol
_atom_type_description
_atom_type_scat_dispersion_real
_atom_type_scat_dispersion_imag
_atom_type_scat_source
C C 0.0000 0.0000 'International Tables Vol C Tables 4.2.6.8 and 6.1.1.4'
H H 0.0000 0.0000 'International Tables Vol C Tables 4.2.6.8 and 6.1.1.4'
P P 0.0000 0.0000 'International Tables Vol C Tables 4.2.6.8 and 6.1.1.4'
Cl Cl 0.0000 0.0000 'International Tables Vol C Tables 4.2.6.8 and 6.1.1.4'
Fe Fe 0.0000 0.0000 'International Tables Vol C Tables 4.2.6.8 and 6.1.1.4'
Ni Ni 0.0000 0.0000 'International Tables Vol C Tables 4.2.6.8 and 6.1.1.4'

loop_
_geom_angle_atom_site_label_1
_geom_angle_atom_site_label_2
_geom_angle_atom_site_label_3
_geom_angle
Cl1 Ni1 Cl2 128.0(6)
Cl1 Ni1 P1 108.5(4)
Cl2 Ni1 P1 103.4(5)
Cl1 Ni1 P2 107.9(5)
Cl2 Ni1 P2 103.9(5)
P1 Ni1 P2 102.5(4)
C8 Fe1 C4 121.9(8)
C8 Fe1 C9 37.3(10)
C4 Fe1 C9 108.8(9)
C8 Fe1 C10 66.4(10)
C4 Fe1 C10 124.4(11)
C9 Fe1 C10 40.8(8)
C8 Fe1 C1 153.2(11)
C4 Fe1 C1 68.3(8)
C9 Fe1 C1 169.3(11)
C10 Fe1 C1 131.6(9)
C8 Fe1 C5 160.8(7)
C4 Fe1 C5 39.8(7)
C9 Fe1 C5 131.3(11)
C10 Fe1 C5 115.9(10)
C1 Fe1 C5 40.1(6)
C8 Fe1 C7 40.4(7)
C4 Fe1 C7 159.4(9)
C9 Fe1 C7 64.0(9)
C10 Fe1 C7 64.1(11)
C1 Fe1 C7 122.3(8)
C5 Fe1 C7 158.8(7)
C8 Fe1 C2 116.3(11)
C4 Fe1 C2 68.2(9)
C9 Fe1 C2 149.2(10)
C10 Fe1 C2 164.7(8)
C1 Fe1 C2 40.5(6)
C5 Fe1 C2 67.0(10)
C7 Fe1 C2 107.4(10)
C8 Fe1 C3 103.4(9)
C4 Fe1 C3 41.0(11)
C9 Fe1 C3 118.1(8)
C10 Fe1 C3 156.0(8)
C1 Fe1 C3 67.0(7)
C5 Fe1 C3 66.5(8)
C7 Fe1 C3 123.0(11)
C2 Fe1 C3 39.3(7)
C8 Fe1 C6 67.5(8)
C4 Fe1 C6 159.3(11)
C9 Fe1 C6 66.4(8)
C10 Fe1 C6 38.7(6)
C1 Fe1 C6 112.4(8)
C5 Fe1 C6 127.3(8)
C7 Fe1 C6 38.5(6)
C2 Fe1 C6 126.7(8)
C3 Fe1 C6 159.6(11)
C1 P1 C11 107.4(9)
C1 P1 C17 105.8(9)
C11 P1 C17 101.9(11)
C1 P1 Ni1 111.6(6)
C11 P1 Ni1 111.8(9)
C17 P1 Ni1 117.5(7)
C23 P2 C6 107.4(10)
C23 P2 C29 104.2(10)
C6 P2 C29 103.7(8)
C23 P2 Ni1 114.3(7)
C6 P2 Ni1 115.8(9)
C29 P2 Ni1 110.3(7)
C5 C1 C2 107.4(18)
C5 C1 P1 128.0(15)
C2 C1 P1 124.0(15)
C5 C1 Fe1 70.3(9)
C2 C1 Fe1 71.1(10)
P1 C1 Fe1 130.9(10)
C3 C2 C1 107.6(19)
C3 C2 Fe1 70.7(12)
C1 C2 Fe1 68.4(11)
C2 C3 C4 108.2(17)
C2 C3 Fe1 70.0(10)
C4 C3 Fe1 67.3(13)
C5 C4 C3 106.5(16)
C5 C4 Fe1 71.0(10)
C3 C4 Fe1 71.7(11)
C4 C5 C1 109.9(19)
C4 C5 Fe1 69.3(10)
C1 C5 Fe1 69.7(10)
C10 C6 C7 104(2)
C10 C6 P2 131.6(18)
C7 C6 P2 123.6(15)
C10 C6 Fe1 67.9(11)
C7 C6 Fe1 68.8(11)
P2 C6 Fe1 122.4(9)
C6 C7 C8 111(2)
C6 C7 Fe1 72.6(11)
C8 C7 Fe1 68.8(10)
C9 C8 C7 106(2)
C9 C8 Fe1 71.4(13)
C7 C8 Fe1 70.8(10)
C8 C9 C10 110(2)
C8 C9 Fe1 71.2(14)
C10 C9 Fe1 69.6(11)
C6 C10 C9 109(2)
C6 C10 Fe1 73.4(12)
C9 C10 Fe1 69.6(13)
C16 C11 C12 116(2)
C16 C11 P1 124.5(15)
C12 C11 P1 119.5(15)
C13 C12 C11 123(3)
C14 C13 C12 120(3)
C15 C14 C13 119(3)
C14 C15 C16 122(3)
C11 C16 C15 120(2)
C18 C17 C22 121(2)
C18 C17 P1 119.0(15)
C22 C17 P1 119.7(14)
C19 C18 C17 122(2)
C18 C19 C20 114.4(19)
C21 C20 C19 125(3)
C22 C21 C20 118(2)
C21 C22 C17 119.5(17)
C28 C23 C24 114(2)
C28 C23 P2 121.4(15)
C24 C23 P2 124.6(16)
C25 C24 C23 122(2)
C26 C25 C24 119(2)
C27 C26 C25 123(3)
C26 C27 C28 122(2)
C27 C28 C23 119.7(18)
C34 C29 C30 119.3(14)
C34 C29 P2 122.3(12)
C30 C29 P2 118.3(10)
C31 C30 C29 118.8(16)
C32 C31 C30 120.2(17)
C33 C32 C31 123.0(16)
C32 C33 C34 117.0(15)
C33 C34 C29 121.7(16)

loop_
_geom_bond_atom_site_label_1
_geom_bond_atom_site_label_2
_geom_bond_distance
Ni1 Cl1 2.174(13)
Ni1 Cl2 2.210(18)
Ni1 P1 2.277(10)
Ni1 P2 2.323(13)
Fe1 C8 2.005(18)
Fe1 C4 2.006(19)
Fe1 C9 2.01(2)
Fe1 C10 2.01(2)
Fe1 C1 2.020(16)
Fe1 C5 2.028(18)
Fe1 C7 2.030(19)
Fe1 C2 2.06(2)
Fe1 C3 2.07(2)
Fe1 C6 2.077(18)
P1 C1 1.781(18)
P1 C11 1.78(3)
P1 C17 1.81(3)
P2 C23 1.71(3)
P2 C6 1.76(2)
P2 C29 1.820(16)
C1 C5 1.39(2)
C1 C2 1.41(2)
C2 C3 1.38(2)
C3 C4 1.43(4)
C4 C5 1.37(2)
C6 C10 1.36(2)
C6 C7 1.36(2)
C7 C8 1.39(2)
C8 C9 1.28(3)
C9 C10 1.40(3)
C11 C16 1.34(2)
C11 C12 1.36(2)
C12 C13 1.35(3)
C13 C14 1.30(3)
C14 C15 1.30(3)
C15 C16 1.38(3)
C17 C18 1.38(2)
C17 C22 1.38(2)
C18 C19 1.37(3)
C19 C20 1.40(3)
C20 C21 1.38(3)
C21 C22 1.35(3)
C23 C28 1.40(2)
C23 C24 1.41(2)
C24 C25 1.36(3)
C25 C26 1.29(3)
C26 C27 1.27(3)
C27 C28 1.37(3)
C29 C34 1.368(19)
C29 C30 1.37(2)
C30 C31 1.35(2)
C31 C32 1.35(2)
C32 C33 1.34(2)
C33 C34 1.37(2)
